data_8107169
loop_
_publ_author_name
'Zhang, Lilei'
'Chang, Deming'
'Dun, Mengdan'

_publ_section_title
;
 The crystal structure of catena-poly[aqua-2,2&#x2032;bipyridine-\k2
 N,N&#x2032;-(\m2-5-ethoxyisophthalato-\k 4
 O,O&#x2032;:O&#x02BA;,O&#x2032;&#x02BA;)cadmium(II)] monohydrate,
 C20H20CdN2O7
;
_journal_issue 4
_journal_name_full 'Zeitschrift f\"ur Kristallographie - New Crystal Structures'
_journal_page_first 615
_journal_page_last 617
_journal_paper_doi 10.1515/ncrs-2022-0057
_journal_volume 237
_journal_year 2022
_chemical_formula_moiety 'C20 H18 Cd N2 O6, H2 O'
_chemical_formula_sum 'C20 H20 Cd N2 O7'
_chemical_formula_weight 512.78
_space_group_crystal_system monoclinic
_space_group_IT_number 14
_space_group_name_Hall '-P 2ybc'
_space_group_name_H-M_alt 'P 1 21/c 1'
_atom_sites_solution_hydrogens mixed
_atom_sites_solution_primary iterative
_cell_angle_alpha 90
_cell_angle_beta 98.537(4)
_cell_angle_gamma 90
_cell_formula_units_Z 4
_cell_length_a 9.0154(3)
_cell_length_b 17.7168(8)
_cell_length_c 12.8449(5)
_cell_measurement_reflns_used 4203
_cell_measurement_temperature 288.32(10)
_cell_measurement_theta_max 27.1400
_cell_measurement_theta_min 4.1390
_cell_volume 2028.91(14)
_computing_cell_refinement 'CrysAlisPro 1.171.38.41r  [1]'
_computing_data_collection 'CrysAlisPro 1.171.38.41r  [1]'
_computing_data_reduction 'CrysAlisPro 1.171.38.41r  [1]'
_computing_molecular_graphics 'Olex2 (Dolomanov et al., 2009) [2]'
_computing_publication_material 'Olex2 (Dolomanov et al., 2009) [2]'
_computing_structure_refinement 'olex2.refine (Bourhis et al., 2015) [3]'
_computing_structure_solution 'olex2.solve (Bourhis et al., 2015) [3]'
_diffrn_ambient_environment air
_diffrn_ambient_temperature 288.32(10)
_diffrn_detector 'CCD plate'
_diffrn_detector_area_resol_mean 8.0584
_diffrn_detector_type EosS2
_diffrn_measured_fraction_theta_full 0.994
_diffrn_measured_fraction_theta_max 0.994
_diffrn_measurement_details
;
List of Runs (angles in degrees, time in seconds):

  # Type    Start    End  Width  t~exp~   \w     \q     \k     \f   Frames
--------------------------------------------------------------------------
  1  \w     10.00  52.00   1.00    6.71    --  -12.53   0.00  60.00   42
  2  \w     17.00  50.00   1.00    6.71    --   13.55 -99.00 -30.00   33
  3  \w     10.00  76.00   1.00    6.71    --   13.55  57.00 -90.00   66
  4  \w    -74.00 -11.00   1.00    6.71    --  -12.53   0.00  60.00   63
;
_diffrn_measurement_device 'four-circle diffractometer'
_diffrn_measurement_device_type 'SuperNova, Single source at offset, EosS2'
_diffrn_measurement_method '\w scans'
_diffrn_orient_matrix_type 'CrysAlisPro convention (1999,Acta A55,543-557)'
_diffrn_orient_matrix_UB_11 0.0768256000
_diffrn_orient_matrix_UB_12 -0.0097533000
_diffrn_orient_matrix_UB_13 0.0022033000
_diffrn_orient_matrix_UB_21 0.0164886000
_diffrn_orient_matrix_UB_22 0.0376894000
_diffrn_orient_matrix_UB_23 -0.0128022000
_diffrn_orient_matrix_UB_31 0.0130632000
_diffrn_orient_matrix_UB_32 0.0092189000
_diffrn_orient_matrix_UB_33 0.0542922000
_diffrn_radiation_monochromator mirror
_diffrn_radiation_probe x-ray
_diffrn_radiation_type MoK\a
_diffrn_radiation_wavelength 0.71073
_diffrn_reflns_av_R_equivalents 0.0256
_diffrn_reflns_av_unetI/netI 0.0396
_diffrn_reflns_Laue_measured_fraction_full 0.994
_diffrn_reflns_Laue_measured_fraction_max 0.994
_diffrn_reflns_limit_h_max 10
_diffrn_reflns_limit_h_min -7
_diffrn_reflns_limit_k_max 18
_diffrn_reflns_limit_k_min -21
_diffrn_reflns_limit_l_max 15
_diffrn_reflns_limit_l_min -15
_diffrn_reflns_number 8050
_diffrn_reflns_point_group_measured_fraction_full 0.994
_diffrn_reflns_point_group_measured_fraction_max 0.994
_diffrn_reflns_theta_full 24.999
_diffrn_reflns_theta_max 24.999
_diffrn_reflns_theta_min 3.207
_diffrn_source 'micro-focus sealed X-ray tube'
_diffrn_source_type 'SuperNova (Mo) X-ray Source'
_exptl_absorpt_coefficient_mu 1.122
_exptl_absorpt_correction_T_max 1.00000
_exptl_absorpt_correction_T_min 0.86915
_exptl_absorpt_correction_type multi-scan
_exptl_absorpt_process_details
;
CrysAlisPro 1.171.38.41r (Rigaku Oxford Diffraction, 2015)
Empirical absorption correction using spherical harmonics,
 implemented in SCALE3 ABSPACK scaling algorithm.
;
_exptl_crystal_colour 'clear light colourless'
_exptl_crystal_colour_lustre clear
_exptl_crystal_colour_modifier light
_exptl_crystal_colour_primary colourless
_exptl_crystal_density_diffrn 1.679
_exptl_crystal_description block
_exptl_crystal_F_000 1032
_exptl_crystal_size_max 0.2
_exptl_crystal_size_mid 0.18
_exptl_crystal_size_min 0.15
_refine_diff_density_max 0.396
_refine_diff_density_min -0.408
_refine_diff_density_rms 0.089
_refine_ls_extinction_coef .
_refine_ls_extinction_method none
_refine_ls_goodness_of_fit_ref 1.060
_refine_ls_hydrogen_treatment constr
_refine_ls_matrix_type full
_refine_ls_number_parameters 275
_refine_ls_number_reflns 3545
_refine_ls_number_restraints 0
_refine_ls_restrained_S_all 1.060
_refine_ls_R_factor_all 0.0379
_refine_ls_R_factor_gt 0.0320
_refine_ls_shift/su_max 0.000
_refine_ls_shift/su_mean 0.000
_refine_ls_structure_factor_coef Fsqd
_refine_ls_weighting_details 'w=1/[\s^2^(Fo^2^)+(0.0300P)^2^+0.5840P] where P=(Fo^2^+2Fc^2^)/3'
_refine_ls_weighting_scheme calc
_refine_ls_wR_factor_gt 0.0682
_refine_ls_wR_factor_ref 0.0715
_reflns_Friedel_coverage 0.000
_reflns_Friedel_fraction_full .
_reflns_Friedel_fraction_max .
_reflns_number_gt 3139
_reflns_number_total 3545
_reflns_threshold_expression 'I > 2\s(I)'
_cod_data_source_file suppl_j_ncrs-2022-0057_suppl.cif
_cod_data_source_block 281
_cod_database_code 8107169
_chemical_oxdiff_formula 'C H O N Cd'
_shelx_space_group_comment
;
The symmetry employed for this shelxl refinement is uniquely defined
by the following loop, which should always be used as a source of
symmetry information in preference to the above space-group names.
They are only intended as comments.
;
_reflns_odcompleteness_completeness 99.55
_reflns_odcompleteness_iscentric 1
_reflns_odcompleteness_theta 24.66
_olex2_refinement_description
;
1. Fixed Uiso
 At 1.2 times of:
  All C(H) groups, All C(H,H) groups
 At 1.5 times of:
  All C(H,H,H) groups, All O(H,H) groups
2.a Riding coordinates:
 O6(H6a,H6b)
2.b Free rotating group:
 O7(H7c,H7d)
2.c Secondary CH2 refined with riding coordinates:
 C7(H7a,H7b)
2.d Aromatic/amide H refined with riding coordinates:
 C2(H2), C4(H4), C6(H6), C11(H11), C12(H12), C13(H13), C14(H14), C17(H17),
 C18(H18), C19(H19), C20(H20)
2.e Idealised Me refined as rotating group:
 C8(H8a,H8b,H8c)
;
_olex2_date_sample_data_collection 2016-12-18
_olex2_submission_special_instructions 'No special instructions were received'
_oxdiff_exptl_absorpt_empirical_details
;
Empirical correction (ABSPACK) includes:
- Absorption correction using spherical harmonics
- Frame scaling
;
_oxdiff_exptl_absorpt_empirical_full_max 1.229
_oxdiff_exptl_absorpt_empirical_full_min 0.816

loop_
_space_group_symop_operation_xyz
'x, y, z'
'-x, y+1/2, -z+1/2'
'-x, -y, -z'
'x, -y-1/2, z-1/2'

loop_
_atom_site_label
_atom_site_type_symbol
_atom_site_fract_x
_atom_site_fract_y
_atom_site_fract_z
_atom_site_U_iso_or_equiv
_atom_site_adp_type
_atom_site_occupancy
_atom_site_site_symmetry_order
_atom_site_calc_flag
_atom_site_refinement_flags_posn
_atom_site_refinement_flags_adp
_atom_site_refinement_flags_occupancy
_atom_site_disorder_assembly
_atom_site_disorder_group
C1 C 0.7114(3) 0.49297(19) 1.0001(2) 0.0321(8) Uani 1 1 d . . . . .
C2 C 0.6951(3) 0.57060(18) 1.0092(2) 0.0311(8) Uani 1 1 d . . . . .
H2 H 0.7360 0.5948 1.0710 0.037 Uiso 1 1 calc R . . . .
C3 C 0.6185(3) 0.61219(19) 0.9269(2) 0.0263(7) Uani 1 1 d . . . . .
C4 C 0.5556(3) 0.57580(18) 0.8352(2) 0.0255(7) Uani 1 1 d . . . . .
H4 H 0.5027 0.6035 0.7803 0.031 Uiso 1 1 calc R . . . .
C5 C 0.5710(3) 0.49862(17) 0.8247(2) 0.0248(7) Uani 1 1 d . . . . .
C6 C 0.6511(3) 0.45757(19) 0.9075(2) 0.0312(7) Uani 1 1 d . . . . .
H6 H 0.6640 0.4059 0.9003 0.037 Uiso 1 1 calc R . . . .
C7 C 0.8090(5) 0.3772(2) 1.0831(3) 0.0493(10) Uani 1 1 d . . . . .
H7A H 0.7213 0.3532 1.0440 0.059 Uiso 1 1 calc R . . . .
H7B H 0.8242 0.3568 1.1540 0.059 Uiso 1 1 calc R . . . .
C8 C 0.9414(5) 0.3613(3) 1.0319(4) 0.0768(15) Uani 1 1 d . . . . .
H8A H 0.9272 0.3828 0.9625 0.115 Uiso 1 1 calc GR . . . .
H8B H 0.9544 0.3077 1.0270 0.115 Uiso 1 1 calc GR . . . .
H8C H 1.0288 0.3830 1.0727 0.115 Uiso 1 1 calc GR . . . .
C9 C 0.6064(3) 0.69634(19) 0.9383(2) 0.0304(8) Uani 1 1 d . . . . .
C10 C 0.5007(3) 0.45714(19) 0.7283(2) 0.0274(7) Uani 1 1 d . . . . .
C11 C 0.1845(4) 0.4344(2) 0.3716(2) 0.0408(9) Uani 1 1 d . . . . .
H11 H 0.2796 0.4393 0.3525 0.049 Uiso 1 1 calc R . . . .
C12 C 0.0633(4) 0.4627(2) 0.3051(2) 0.0454(10) Uani 1 1 d . . . . .
H12 H 0.0761 0.4861 0.2422 0.054 Uiso 1 1 calc R . . . .
C13 C -0.0760(4) 0.4557(2) 0.3338(2) 0.0466(10) Uani 1 1 d . . . . .
H13 H -0.1598 0.4748 0.2908 0.056 Uiso 1 1 calc R . . . .
C14 C -0.0910(4) 0.4206(2) 0.4258(2) 0.0403(9) Uani 1 1 d . . . . .
H14 H -0.1856 0.4152 0.4455 0.048 Uiso 1 1 calc R . . . .
C15 C 0.0339(3) 0.39273(19) 0.4902(2) 0.0290(7) Uani 1 1 d . . . . .
C16 C 0.0247(4) 0.35405(18) 0.5917(2) 0.0308(8) Uani 1 1 d . . . . .
C17 C -0.1104(4) 0.3420(2) 0.6289(3) 0.0478(10) Uani 1 1 d . . . . .
H17 H -0.2001 0.3582 0.5901 0.057 Uiso 1 1 calc R . . . .
C18 C -0.1100(4) 0.3057(2) 0.7245(3) 0.0564(11) Uani 1 1 d . . . . .
H18 H -0.1994 0.2971 0.7506 0.068 Uiso 1 1 calc R . . . .
C19 C 0.0230(5) 0.2826(2) 0.7798(3) 0.0540(11) Uani 1 1 d . . . . .
H19 H 0.0256 0.2578 0.8438 0.065 Uiso 1 1 calc R . . . .
C20 C 0.1530(4) 0.2965(2) 0.7395(2) 0.0460(10) Uani 1 1 d . . . . .
H20 H 0.2435 0.2810 0.7779 0.055 Uiso 1 1 calc R . . . .
Cd1 Cd 0.37640(2) 0.35203(2) 0.57537(2) 0.02504(10) Uani 1 1 d . . . . .
N1 N 0.1708(3) 0.40009(16) 0.46223(18) 0.0306(6) Uani 1 1 d . . . . .
N2 N 0.1547(3) 0.33131(16) 0.64722(19) 0.0343(7) Uani 1 1 d . . . . .
O1 O 0.7852(3) 0.45775(14) 1.08703(16) 0.0480(7) Uani 1 1 d . . . . .
O2 O 0.6682(3) 0.72804(13) 1.01974(17) 0.0506(7) Uani 1 1 d . . . . .
O3 O 0.5349(3) 0.73345(13) 0.86385(17) 0.0441(6) Uani 1 1 d . . . . .
O4 O 0.4391(2) 0.49213(13) 0.64944(15) 0.0375(6) Uani 1 1 d . . . . .
O5 O 0.5043(3) 0.38653(14) 0.73137(18) 0.0493(7) Uani 1 1 d . . . . .
O6 O 0.5449(2) 0.38007(13) 0.46584(16) 0.0369(6) Uani 1 1 d . . . . .
H6A H 0.5286 0.3521 0.4100 0.055 Uiso 1 1 d R . . . .
H6B H 0.5369 0.4221 0.4314 0.055 Uiso 1 1 d R . . . .
O7 O 0.5858(3) 0.26140(17) 0.3453(2) 0.0579(7) Uani 1 1 d . . . . .
H7C H 0.5243 0.2312 0.3674 0.087 Uiso 1 1 d G . . . .
H7D H 0.5630 0.2669 0.2791 0.087 Uiso 1 1 d G . . . .

loop_
_atom_site_aniso_label
_atom_site_aniso_U_11
_atom_site_aniso_U_22
_atom_site_aniso_U_33
_atom_site_aniso_U_23
_atom_site_aniso_U_13
_atom_site_aniso_U_12
C1 0.0372(18) 0.030(2) 0.0277(16) 0.0030(15) -0.0013(14) 0.0022(16)
C2 0.0393(18) 0.025(2) 0.0268(15) -0.0038(14) -0.0005(13) -0.0029(16)
C3 0.0327(17) 0.0175(18) 0.0295(16) -0.0036(13) 0.0074(13) -0.0029(14)
C4 0.0301(16) 0.0229(19) 0.0239(14) 0.0039(13) 0.0047(12) 0.0001(14)
C5 0.0277(16) 0.0202(18) 0.0268(15) -0.0032(13) 0.0051(12) -0.0034(14)
C6 0.0356(18) 0.0208(19) 0.0372(17) -0.0012(15) 0.0055(14) 0.0001(15)
C7 0.060(3) 0.040(3) 0.044(2) 0.0090(18) -0.0029(18) 0.008(2)
C8 0.071(3) 0.085(4) 0.077(3) 0.007(3) 0.019(3) 0.029(3)
C9 0.0360(18) 0.027(2) 0.0306(17) -0.0029(15) 0.0107(14) -0.0018(16)
C10 0.0276(16) 0.025(2) 0.0295(16) -0.0026(15) 0.0046(13) -0.0013(15)
C11 0.0324(18) 0.051(3) 0.0385(18) 0.0105(18) 0.0043(15) 0.0021(18)
C12 0.050(2) 0.052(3) 0.0323(18) 0.0125(17) -0.0023(16) 0.006(2)
C13 0.037(2) 0.059(3) 0.0394(19) 0.0024(18) -0.0089(16) 0.0116(19)
C14 0.0252(17) 0.050(3) 0.0438(19) -0.0040(18) -0.0012(14) 0.0007(17)
C15 0.0260(16) 0.028(2) 0.0326(16) -0.0050(14) 0.0023(13) 0.0000(15)
C16 0.0313(18) 0.028(2) 0.0335(17) -0.0048(14) 0.0069(14) -0.0024(15)
C17 0.037(2) 0.057(3) 0.051(2) 0.0016(19) 0.0102(17) -0.0066(19)
C18 0.049(2) 0.068(3) 0.059(2) -0.001(2) 0.0268(19) -0.014(2)
C19 0.067(3) 0.061(3) 0.038(2) 0.011(2) 0.0206(19) -0.008(2)
C20 0.050(2) 0.055(3) 0.0336(18) 0.0045(18) 0.0070(16) 0.000(2)
Cd1 0.02556(14) 0.02180(16) 0.02652(14) 0.00141(9) -0.00025(9) 0.00004(10)
N1 0.0263(13) 0.0325(18) 0.0320(14) 0.0046(12) 0.0015(11) 0.0018(13)
N2 0.0329(15) 0.0415(19) 0.0279(14) 0.0030(13) 0.0021(11) -0.0021(14)
O1 0.0679(17) 0.0299(16) 0.0388(13) 0.0028(11) -0.0169(12) 0.0114(13)
O2 0.0832(19) 0.0267(15) 0.0371(13) -0.0085(11) -0.0067(13) -0.0006(14)
O3 0.0631(16) 0.0215(14) 0.0436(13) 0.0040(11) -0.0059(12) 0.0033(12)
O4 0.0462(14) 0.0337(15) 0.0300(11) 0.0000(10) -0.0030(10) -0.0044(12)
O5 0.0712(18) 0.0207(15) 0.0482(14) -0.0091(12) -0.0169(13) -0.0029(14)
O6 0.0380(13) 0.0363(15) 0.0382(12) 0.0045(11) 0.0118(10) -0.0001(11)
O7 0.0627(18) 0.052(2) 0.0569(16) -0.0082(14) 0.0006(14) 0.0019(15)

loop_
_atom_type_symbol
_atom_type_description
_atom_type_scat_dispersion_real
_atom_type_scat_dispersion_imag
_atom_type_scat_source
C C 0.0033 0.0016 'International Tables Vol C Tables 4.2.6.8 and 6.1.1.4'
H H 0.0000 0.0000 'International Tables Vol C Tables 4.2.6.8 and 6.1.1.4'
Cd Cd -0.8075 1.2024 'International Tables Vol C Tables 4.2.6.8 and 6.1.1.4'
N N 0.0061 0.0033 'International Tables Vol C Tables 4.2.6.8 and 6.1.1.4'
O O 0.0106 0.0060 'International Tables Vol C Tables 4.2.6.8 and 6.1.1.4'

loop_
_geom_angle_atom_site_label_1
_geom_angle_atom_site_label_2
_geom_angle_atom_site_label_3
_geom_angle
_geom_angle_site_symmetry_1
_geom_angle_site_symmetry_3
C6 C1 C2 119.3(3) . .
O1 C1 C2 115.4(3) . .
O1 C1 C6 125.4(3) . .
C1 C2 H2 119.7 . .
C3 C2 C1 120.6(3) . .
C3 C2 H2 119.7 . .
C2 C3 C4 119.7(3) . .
C2 C3 C9 119.2(3) . .
C4 C3 C9 121.1(3) . .
C3 C4 H4 119.8 . .
C5 C4 C3 120.5(3) . .
C5 C4 H4 119.8 . .
C4 C5 C6 119.3(3) . .
C4 C5 C10 121.9(3) . .
C6 C5 C10 118.8(3) . .
C1 C6 C5 120.7(3) . .
C1 C6 H6 119.6 . .
C5 C6 H6 119.6 . .
H7A C7 H7B 108.2 . .
C8 C7 H7A 109.7 . .
C8 C7 H7B 109.7 . .
O1 C7 H7A 109.7 . .
O1 C7 H7B 109.7 . .
O1 C7 C8 109.8(4) . .
C7 C8 H8A 109.5 . .
C7 C8 H8B 109.5 . .
C7 C8 H8C 109.5 . .
H8A C8 H8B 109.5 . .
H8A C8 H8C 109.5 . .
H8B C8 H8C 109.5 . .
O2 C9 C3 120.0(3) . .
O2 C9 O3 121.3(3) . .
O3 C9 C3 118.8(3) . .
O4 C10 C5 120.7(3) . .
O4 C10 O5 122.0(3) . .
O5 C10 C5 117.3(3) . .
C12 C11 H11 118.7 . .
N1 C11 H11 118.7 . .
N1 C11 C12 122.6(3) . .
C11 C12 H12 120.8 . .
C13 C12 C11 118.4(3) . .
C13 C12 H12 120.8 . .
C12 C13 H13 120.3 . .
C14 C13 C12 119.3(3) . .
C14 C13 H13 120.3 . .
C13 C14 H14 119.8 . .
C13 C14 C15 120.3(3) . .
C15 C14 H14 119.8 . .
C14 C15 C16 122.8(3) . .
N1 C15 C14 120.3(3) . .
N1 C15 C16 116.9(3) . .
C17 C16 C15 122.6(3) . .
N2 C16 C15 116.5(3) . .
N2 C16 C17 120.9(3) . .
C16 C17 H17 120.4 . .
C18 C17 C16 119.3(3) . .
C18 C17 H17 120.4 . .
C17 C18 H18 120.4 . .
C19 C18 C17 119.2(4) . .
C19 C18 H18 120.4 . .
C18 C19 H19 120.5 . .
C18 C19 C20 119.0(3) . .
C20 C19 H19 120.5 . .
C19 C20 H20 118.7 . .
N2 C20 C19 122.6(3) . .
N2 C20 H20 118.7 . .
N1 Cd1 N2 70.09(9) . .
N1 Cd1 O2 87.79(9) . 2_646
N1 Cd1 O3 137.22(9) . 2_646
N2 Cd1 O2 88.31(9) . 2_646
O3 Cd1 N2 89.85(9) 2_646 .
O3 Cd1 O2 53.17(8) 2_646 2_646
O5 Cd1 N1 135.28(9) . .
O5 Cd1 N2 92.64(9) . .
O5 Cd1 O2 134.05(8) . 2_646
O5 Cd1 O3 80.89(8) . 2_646
O5 Cd1 O6 101.02(9) . .
O6 Cd1 N1 94.39(8) . .
O6 Cd1 N2 164.16(8) . .
O6 Cd1 O2 87.92(9) . 2_646
O6 Cd1 O3 100.13(9) . 2_646
C11 N1 C15 119.0(3) . .
C11 N1 Cd1 122.7(2) . .
C15 N1 Cd1 118.3(2) . .
C16 N2 Cd1 118.2(2) . .
C20 N2 C16 119.0(3) . .
C20 N2 Cd1 122.8(2) . .
C1 O1 C7 118.7(3) . .
C9 O2 Cd1 88.07(19) . 2_656
C9 O3 Cd1 95.99(19) . 2_656
C10 O5 Cd1 103.69(18) . .
Cd1 O6 H6A 109.9 . .
Cd1 O6 H6B 119.5 . .
H6A O6 H6B 94.5 . .
H7C O7 H7D 109.5 . .

loop_
_geom_bond_atom_site_label_1
_geom_bond_atom_site_label_2
_geom_bond_distance
_geom_bond_site_symmetry_2
C1 C2 1.390(4) .
C1 C6 1.382(4) .
C1 O1 1.364(3) .
C2 H2 0.9300 .
C2 C3 1.386(4) .
C3 C4 1.388(4) .
C3 C9 1.504(5) .
C4 H4 0.9300 .
C4 C5 1.383(4) .
C5 C6 1.398(4) .
C5 C10 1.497(4) .
C6 H6 0.9300 .
C7 H7A 0.9700 .
C7 H7B 0.9700 .
C7 C8 1.473(6) .
C7 O1 1.445(4) .
C8 H8A 0.9600 .
C8 H8B 0.9600 .
C8 H8C 0.9600 .
C9 O2 1.244(3) .
C9 O3 1.257(4) .
C10 O4 1.246(3) .
C10 O5 1.252(4) .
C11 H11 0.9300 .
C11 C12 1.378(4) .
C11 N1 1.335(4) .
C12 H12 0.9300 .
C12 C13 1.366(5) .
C13 H13 0.9300 .
C13 C14 1.360(5) .
C14 H14 0.9300 .
C14 C15 1.385(4) .
C15 C16 1.487(4) .
C15 N1 1.342(4) .
C16 C17 1.389(5) .
C16 N2 1.341(4) .
C17 H17 0.9300 .
C17 C18 1.386(5) .
C18 H18 0.9300 .
C18 C19 1.362(5) .
C19 H19 0.9300 .
C19 C20 1.371(5) .
C20 H20 0.9300 .
C20 N2 1.339(4) .
Cd1 N1 2.340(2) .
Cd1 N2 2.351(3) .
Cd1 O2 2.517(2) 2_646
Cd1 O3 2.340(2) 2_646
Cd1 O5 2.243(2) .
Cd1 O6 2.273(2) .
O2 Cd1 2.517(2) 2_656
O3 Cd1 2.340(2) 2_656
O6 H6A 0.8663 .
O6 H6B 0.8644 .
O7 H7C 0.8497 .
O7 H7D 0.8501 .
